data_4338761
loop_
_publ_author_name
'Surgenor, Brian A.'
'Chalmers, Brian A.'
'Athukorala Arachchige, Kasun S.'
'Slawin, Alexandra M. Z.'
'Woollins, J. Derek'
'B\"uhl, Michael'
'Kilian, Petr'

_publ_section_title
;
 Reactivity profile of a peri-substitution-stabilized
 phosphanylidene-phosphorane: synthetic, structural, and computational
 studies.
;
_journal_issue 13
_journal_name_full 'Inorganic chemistry'
_journal_page_first 6856
_journal_page_last 6866
_journal_paper_doi 10.1021/ic500697m
_journal_volume 53
_journal_year 2014
_chemical_formula_moiety 'C19.50 H25 Au2 Cl5 P2'
_chemical_formula_sum 'C19.5 H25 Au2 Cl5 P2'
_chemical_formula_weight 892.56
_space_group_IT_number 15
_symmetry_cell_setting monoclinic
_symmetry_Int_Tables_number 15
_symmetry_space_group_name_Hall '-C 2yc'
_symmetry_space_group_name_H-M 'C 1 2/c 1'
_atom_sites_solution_hydrogens geom
_atom_sites_solution_primary direct
_atom_sites_solution_secondary difmap
_audit_creation_date 2013-06-26
_audit_creation_method 'by CrystalStructure 4.0'
_cell_angle_alpha 90.0000
_cell_angle_beta 105.501(14)
_cell_angle_gamma 90.0000
_cell_formula_units_Z 8
_cell_length_a 19.14(3)
_cell_length_b 12.786(14)
_cell_length_c 22.67(3)
_cell_measurement_reflns_used 4949
_cell_measurement_temperature 125
_cell_measurement_theta_max 25.35
_cell_measurement_theta_min 1.86
_cell_volume 5346(12)
_computing_cell_refinement 'CrystalClear-SM Expert 2.0 r6'
_computing_data_collection 'CrystalClear-SM Expert 2.0 r6 (Rigaku, 2010)'
_computing_data_reduction 'CrystalClear-SM Expert 2.0 r6'
_computing_molecular_graphics 'CrystalStructure 4.0'
_computing_publication_material 'CrystalStructure 4.0 (Rigaku, 2010)'
_computing_structure_refinement 'SHELXL97 (Sheldrick, 2008)'
_computing_structure_solution 'DIRDIF99-PATTY (Gould, et al., 1999)'
_diffrn_ambient_temperature 125
_diffrn_detector_area_resol_mean 13.653
_diffrn_measured_fraction_theta_full 1.000
_diffrn_measured_fraction_theta_max 1.000
_diffrn_measurement_device_type 'Rigaku SCX mini'
_diffrn_measurement_method \w
_diffrn_radiation_type 'Mo K\a'
_diffrn_radiation_wavelength 0.71075
_diffrn_reflns_av_R_equivalents 0.1222
_diffrn_reflns_limit_h_max 22
_diffrn_reflns_limit_h_min -22
_diffrn_reflns_limit_k_max 15
_diffrn_reflns_limit_k_min -15
_diffrn_reflns_limit_l_max 26
_diffrn_reflns_limit_l_min -26
_diffrn_reflns_number 22490
_diffrn_reflns_theta_full 25.00
_diffrn_reflns_theta_max 25.00
_diffrn_standards_number 0
_exptl_absorpt_coefficient_mu 11.628
_exptl_absorpt_correction_T_max 0.292
_exptl_absorpt_correction_T_min 0.154
_exptl_absorpt_correction_type multi-scan
_exptl_absorpt_process_details 'REQAB (Rigaku, 1998)'
_exptl_crystal_colour colorless
_exptl_crystal_density_diffrn 2.218
_exptl_crystal_density_method 'not measured'
_exptl_crystal_description prism
_exptl_crystal_F_000 3320.00
_exptl_crystal_size_max 0.364
_exptl_crystal_size_mid 0.118
_exptl_crystal_size_min 0.106
_refine_diff_density_max 5.150
_refine_diff_density_min -1.350
_refine_ls_extinction_method none
_refine_ls_goodness_of_fit_ref 1.117
_refine_ls_hydrogen_treatment constr
_refine_ls_number_parameters 258
_refine_ls_number_reflns 4710
_refine_ls_number_restraints 6
_refine_ls_R_factor_gt 0.0662
_refine_ls_shift/su_max 0.000
_refine_ls_structure_factor_coef Fsqd
_refine_ls_weighting_details 'w = 1/[\s^2^(Fo^2^)+(0.0722P)^2^+98.8788P] where P=(Fo^2^+2Fc^2^)/3'
_refine_ls_weighting_scheme calc
_refine_ls_wR_factor_ref 0.1769
_reflns_number_gt 3489
_reflns_number_total 4710
_reflns_threshold_expression F^2^>2.0\s(F^2^)
_cod_data_source_file ic500697m_si_001.cif
_cod_data_source_block 2
_cod_depositor_comments 'Adding full bibliography for 4338761--4338770.cif.'
_cod_original_cell_volume 5346(11)
_cod_original_formula_sum 'C19.50 H25 Au2 Cl5 P2'
_cod_database_code 4338761

loop_
_symmetry_equiv_pos_site_id
_symmetry_equiv_pos_as_xyz
1 +X,+Y,+Z
2 -X,+Y,1/2-Z
3 -X,-Y,-Z
4 +X,-Y,1/2+Z
5 1/2+X,1/2+Y,+Z
6 1/2-X,1/2+Y,1/2-Z
7 1/2-X,1/2-Y,-Z
8 1/2+X,1/2-Y,1/2+Z

loop_
_atom_site_label
_atom_site_type_symbol
_atom_site_fract_x
_atom_site_fract_y
_atom_site_fract_z
_atom_site_U_iso_or_equiv
_atom_site_adp_type
_atom_site_occupancy
_atom_site_symmetry_multiplicity
_atom_site_calc_flag
_atom_site_refinement_flags
Au1 Au 0.07488(3) 0.25370(5) 0.22134(3) 0.0325(3) Uani 1.0 8 d .
Au2 Au 0.02885(3) 0.08497(5) 0.34793(3) 0.0331(2) Uani 1.0 8 d .
Cl1 Cl 0.0409(3) 0.3595(4) 0.13627(19) 0.0423(10) Uani 1.0 8 d .
Cl2 Cl -0.0520(3) 0.0021(4) 0.3913(2) 0.0490(11) Uani 1.0 8 d .
Cl3 Cl 0.2022(3) 0.1655(5) 0.0521(3) 0.0722(16) Uani 1.0 8 d .
Cl4 Cl 0.1103(5) 0.3330(7) -0.0108(5) 0.116(3) Uani 1.0 8 d .
Cl5 Cl 0.0556(11) 0.6016(9) 0.3199(6) 0.239(9) Uani 1.0 8 d .
P1 P 0.1129(3) 0.1641(4) 0.30944(18) 0.0320(10) Uani 1.0 8 d .
P9 P 0.1973(3) 0.0500(4) 0.30499(19) 0.0343(10) Uani 1.0 8 d .
C1 C 0.1770(8) 0.2397(11) 0.3671(7) 0.024(4) Uani 1.0 8 d .
C2 C 0.1623(9) 0.3327(13) 0.3930(8) 0.035(4) Uani 1.0 8 d .
C3 C 0.2181(9) 0.3902(13) 0.4374(7) 0.034(4) Uani 1.0 8 d .
C4 C 0.2864(9) 0.3504(13) 0.4560(7) 0.034(4) Uani 1.0 8 d .
C5 C 0.3010(9) 0.2543(13) 0.4312(7) 0.031(4) Uani 1.0 8 d .
C6 C 0.3720(8) 0.2191(15) 0.4533(7) 0.037(4) Uani 1.0 8 d .
C7 C 0.3899(9) 0.1257(14) 0.4330(8) 0.044(5) Uani 1.0 8 d .
C8 C 0.3412(10) 0.0633(16) 0.3893(8) 0.050(5) Uani 1.0 8 d .
C9 C 0.2693(8) 0.1015(14) 0.3660(7) 0.036(4) Uani 1.0 8 d .
C10 C 0.2488(9) 0.1990(13) 0.3867(7) 0.032(4) Uani 1.0 8 d .
C11 C 0.3553(9) 0.3892(14) 0.4999(8) 0.042(5) Uani 1.0 8 d .
C12 C 0.4133(10) 0.3032(15) 0.4989(8) 0.044(5) Uani 1.0 8 d .
C13 C 0.1783(10) -0.0873(13) 0.3178(8) 0.041(4) Uani 1.0 8 d .
C14 C 0.1119(11) -0.1243(14) 0.2709(9) 0.051(5) Uani 1.0 8 d .
C15 C 0.1726(11) -0.1074(17) 0.3847(9) 0.056(6) Uani 1.0 8 d .
C16 C 0.2204(9) 0.0604(14) 0.2321(8) 0.037(4) Uani 1.0 8 d .
C17 C 0.2675(12) -0.0298(16) 0.2212(10) 0.058(6) Uani 1.0 8 d .
C18 C 0.2583(11) 0.1650(15) 0.2280(9) 0.054(5) Uani 1.0 8 d .
C20 C 0.1142(12) 0.2131(19) 0.0250(12) 0.071(7) Uani 1.0 8 d .
C21 C 0.0000 0.539(4) 0.2500 0.22(5) Uani 1.0 4 d .
H2 H 0.1143 0.3597 0.3813 0.0424 Uiso 1.0 8 calc R
H3 H 0.2069 0.4550 0.4532 0.0408 Uiso 1.0 8 calc R
H7 H 0.4380 0.1008 0.4491 0.0525 Uiso 1.0 8 calc R
H8 H 0.3559 -0.0016 0.3760 0.0605 Uiso 1.0 8 calc R
H11A H 0.3490 0.3972 0.5416 0.0508 Uiso 1.0 8 calc R
H11B H 0.3699 0.4575 0.4864 0.0508 Uiso 1.0 8 calc R
H12A H 0.4538 0.3329 0.4848 0.0526 Uiso 1.0 8 calc R
H12B H 0.4330 0.2727 0.5401 0.0526 Uiso 1.0 8 calc R
H13 H 0.2201 -0.1294 0.3123 0.0487 Uiso 1.0 8 calc R
H14A H 0.0694 -0.0859 0.2758 0.0609 Uiso 1.0 8 calc R
H14B H 0.1052 -0.1992 0.2765 0.0609 Uiso 1.0 8 calc R
H14C H 0.1177 -0.1118 0.2299 0.0609 Uiso 1.0 8 calc R
H15A H 0.1659 -0.1823 0.3904 0.0669 Uiso 1.0 8 calc R
H15B H 0.1313 -0.0686 0.3914 0.0669 Uiso 1.0 8 calc R
H15C H 0.2173 -0.0838 0.4140 0.0669 Uiso 1.0 8 calc R
H16 H 0.1741 0.0591 0.1986 0.0450 Uiso 1.0 8 calc R
H17A H 0.3140 -0.0286 0.2526 0.0691 Uiso 1.0 8 calc R
H17B H 0.2760 -0.0225 0.1807 0.0691 Uiso 1.0 8 calc R
H17C H 0.2428 -0.0962 0.2235 0.0691 Uiso 1.0 8 calc R
H18A H 0.2665 0.1719 0.1873 0.0642 Uiso 1.0 8 calc R
H18B H 0.3050 0.1670 0.2592 0.0642 Uiso 1.0 8 calc R
H18C H 0.2277 0.2227 0.2348 0.0642 Uiso 1.0 8 calc R
H20A H 0.0850 0.1620 -0.0042 0.0847 Uiso 1.0 8 calc R
H20B H 0.0922 0.2197 0.0598 0.0847 Uiso 1.0 8 calc R
H21A H 0.0337 0.4922 0.2360 0.2694 Uiso 0.5000 8 calc R
H21B H -0.0337 0.4922 0.2640 0.2694 Uiso 0.5000 8 calc R

loop_
_atom_site_aniso_label
_atom_site_aniso_U_11
_atom_site_aniso_U_22
_atom_site_aniso_U_33
_atom_site_aniso_U_12
_atom_site_aniso_U_13
_atom_site_aniso_U_23
Au1 0.0308(4) 0.0318(4) 0.0336(4) -0.0010(3) 0.0065(3) 0.0016(3)
Au2 0.0314(4) 0.0346(4) 0.0334(4) 0.0012(3) 0.0088(3) 0.0016(3)
Cl1 0.044(3) 0.039(3) 0.041(3) -0.001(2) 0.0064(18) 0.0104(18)
Cl2 0.051(3) 0.055(3) 0.045(3) -0.009(3) 0.021(2) 0.009(2)
Cl3 0.056(4) 0.076(4) 0.082(4) -0.010(3) 0.015(3) -0.008(3)
Cl4 0.092(6) 0.120(7) 0.156(8) 0.036(5) 0.069(6) 0.064(6)
Cl5 0.47(3) 0.096(8) 0.170(12) -0.126(12) 0.125(15) -0.029(8)
P1 0.030(3) 0.032(3) 0.033(3) 0.0035(19) 0.0070(17) 0.0002(18)
P9 0.037(3) 0.034(3) 0.035(3) 0.005(2) 0.0132(18) -0.0032(18)
C1 0.024(8) 0.018(8) 0.029(8) 0.003(7) 0.004(6) 0.005(6)
C2 0.032(9) 0.030(9) 0.051(10) 0.008(8) 0.024(8) 0.003(8)
C3 0.038(10) 0.032(9) 0.032(9) -0.004(8) 0.010(7) -0.003(7)
C4 0.042(10) 0.030(9) 0.032(9) -0.010(8) 0.012(8) -0.006(7)
C5 0.029(9) 0.042(10) 0.027(8) 0.009(8) 0.013(7) 0.006(7)
C6 0.019(8) 0.061(12) 0.023(8) 0.001(8) -0.009(7) 0.007(8)
C7 0.027(7) 0.043(8) 0.051(8) 0.010(7) -0.008(6) 0.007(7)
C8 0.044(11) 0.057(13) 0.049(11) 0.030(10) 0.011(9) 0.005(9)
C9 0.021(8) 0.050(11) 0.034(9) -0.009(8) 0.004(7) -0.012(8)
C10 0.034(9) 0.035(10) 0.031(9) 0.004(8) 0.013(7) 0.007(7)
C11 0.040(10) 0.046(11) 0.039(10) -0.010(9) 0.006(8) 0.001(8)
C12 0.042(11) 0.053(12) 0.036(10) -0.004(9) 0.010(8) 0.009(8)
C13 0.045(11) 0.028(9) 0.051(11) 0.018(8) 0.016(8) 0.001(8)
C14 0.074(14) 0.023(9) 0.057(12) -0.001(10) 0.021(10) 0.001(8)
C15 0.046(12) 0.058(13) 0.060(13) 0.009(10) 0.009(10) 0.020(10)
C16 0.035(10) 0.043(11) 0.035(9) -0.009(8) 0.012(7) 0.007(8)
C17 0.076(15) 0.052(13) 0.058(13) 0.012(11) 0.042(11) -0.005(10)
C18 0.060(13) 0.051(12) 0.048(11) 0.004(11) 0.011(10) -0.006(9)
C20 0.052(13) 0.073(16) 0.096(18) 0.005(12) 0.036(13) 0.010(13)
C21 0.41(12) 0.07(4) 0.28(9) 0.0000 0.24(10) 0.0000

loop_
_atom_type_symbol
_atom_type_description
_atom_type_scat_dispersion_real
_atom_type_scat_dispersion_imag
_atom_type_scat_source
C C 0.0033 0.0016
;
International Tables for Crystallography
(1992, Vol. C, Tables 4.2.6.8 and 6.1.1.4)
;
H H 0.0000 0.0000
;
International Tables for Crystallography
(1992, Vol. C, Table 6.1.1.4)
;
Au Au -2.0133 8.8022
;
International Tables for Crystallography
(1992, Vol. C, Tables 4.2.6.8 and 6.1.1.4)
;
Cl Cl 0.1484 0.1585
;
International Tables for Crystallography
(1992, Vol. C, Tables 4.2.6.8 and 6.1.1.4)
;
P P 0.1023 0.0942
;
International Tables for Crystallography
(1992, Vol. C, Tables 4.2.6.8 and 6.1.1.4)
;

loop_
_geom_angle_atom_site_label_1
_geom_angle_atom_site_label_2
_geom_angle_atom_site_label_3
_geom_angle
_geom_angle_publ_flag
_geom_angle_site_symmetry_3
Cl1 Au1 P1 174.52(15) yes .
Cl2 Au2 P1 177.11(14) yes .
Au1 P1 Au2 118.44(18) yes .
Au1 P1 P9 111.4(3) yes .
Au1 P1 C1 111.4(5) yes .
Au2 P1 P9 109.1(3) yes .
Au2 P1 C1 111.9(6) yes .
P9 P1 C1 91.3(5) yes .
P1 P9 C9 98.3(6) yes .
P1 P9 C13 116.6(7) yes .
P1 P9 C16 110.6(6) yes .
C9 P9 C13 111.9(8) yes .
C9 P9 C16 110.4(8) yes .
C13 P9 C16 108.7(9) yes .
P1 C1 C2 125.9(11) yes .
P1 C1 C10 116.1(11) yes .
C2 C1 C10 118.0(13) yes .
C1 C2 C3 122.0(15) yes .
C2 C3 C4 119.5(15) yes .
C3 C4 C5 118.6(14) yes .
C3 C4 C11 132.9(16) yes .
C5 C4 C11 108.6(14) yes .
C4 C5 C6 114.6(14) yes .
C4 C5 C10 123.0(14) yes .
C6 C5 C10 122.3(16) yes .
C5 C6 C7 118.3(14) yes .
C5 C6 C12 106.8(15) yes .
C7 C6 C12 134.9(14) yes .
C6 C7 C8 123.8(16) yes .
C7 C8 C9 117.3(17) yes .
P9 C9 C8 128.8(14) yes .
P9 C9 C10 110.6(11) yes .
C8 C9 C10 120.2(14) yes .
C1 C10 C5 118.8(15) yes .
C1 C10 C9 123.0(13) yes .
C5 C10 C9 118.1(14) yes .
C4 C11 C12 104.8(14) yes .
C6 C12 C11 105.1(13) yes .
P9 C13 C14 110.9(12) yes .
P9 C13 C15 112.2(13) yes .
C14 C13 C15 111.7(16) yes .
P9 C16 C17 112.8(13) yes .
P9 C16 C18 110.5(13) yes .
C17 C16 C18 109.8(16) yes .
Cl3 C20 Cl4 113.1(14) yes .
Cl5 C21 Cl5 128(3) yes 2_555

loop_
_geom_bond_atom_site_label_1
_geom_bond_atom_site_label_2
_geom_bond_distance
_geom_bond_publ_flag
Au1 Cl1 2.303(5) yes
Au1 P1 2.248(5) yes
Au2 Cl2 2.302(6) yes
Au2 P1 2.263(5) yes
Cl3 C20 1.74(3) yes
Cl4 C20 1.73(3) yes
Cl5 C21 1.84(3) yes
P1 P9 2.199(7) yes
P1 C1 1.815(14) yes
P9 C9 1.796(15) yes
P9 C13 1.832(18) yes
P9 C16 1.827(19) yes
C1 C2 1.39(3) yes
C1 C10 1.42(2) yes
C2 C3 1.46(2) yes
C3 C4 1.36(3) yes
C4 C5 1.41(3) yes
C4 C11 1.51(3) yes
C5 C6 1.39(3) yes
C5 C10 1.41(2) yes
C6 C7 1.36(3) yes
C6 C12 1.55(3) yes
C7 C8 1.41(3) yes
C8 C9 1.42(3) yes
C9 C10 1.42(3) yes
C11 C12 1.57(3) yes
C13 C14 1.50(3) yes
C13 C15 1.57(3) yes
C16 C17 1.52(3) yes
C16 C18 1.54(3) yes
